data_7239471
loop_
_publ_author_name
'Zhang, Qi-Long'
'Feng, Guang-Wei'
'Zhang, Yun-Qian'
'Zhu, Bi-Xue'

_publ_section_title
;
 Syntheses, structures, and luminescence properties of anion-controlled
 heterometal modular coordination polymers based on a metalloligand
;
_journal_issue 22
_journal_name_full 'RSC Advances'
_journal_page_first 11384
_journal_paper_doi 10.1039/c3ra47303a
_journal_volume 4
_journal_year 2014
_chemical_formula_sum 'C19 H33 Ag3 Cl2 Ni O16'
_chemical_formula_weight 970.67
_space_group_IT_number 4
_space_group_name_Hall 'P 2yb'
_space_group_name_H-M_alt 'P 1 21 1'
_symmetry_cell_setting monoclinic
_symmetry_space_group_name_H-M 'P 1 21 1'
_atom_sites_solution_hydrogens geom
_atom_sites_solution_primary direct
_atom_sites_solution_secondary difmap
_audit_creation_method SHELXL-97
_cell_angle_alpha 90.00
_cell_angle_beta 107.119(5)
_cell_angle_gamma 90.00
_cell_formula_units_Z 2
_cell_length_a 10.2550(17)
_cell_length_b 12.840(2)
_cell_length_c 12.682(2)
_cell_measurement_temperature 293(2)
_cell_volume 1595.9(4)
_computing_structure_refinement 'SHELXL-97 (Sheldrick, 1997)'
_diffrn_ambient_temperature 293(2)
_diffrn_measured_fraction_theta_full 0.967
_diffrn_measured_fraction_theta_max 0.967
_diffrn_measurement_device_type 'Bruker APEX II CCD Area Detector'
_diffrn_measurement_method '\f and \w scan'
_diffrn_radiation_monochromator graphite
_diffrn_radiation_source 'fine-focus sealed tube'
_diffrn_radiation_type MoK\a
_diffrn_radiation_wavelength 0.71073
_diffrn_reflns_av_R_equivalents 0.0649
_diffrn_reflns_av_sigmaI/netI 0.0777
_diffrn_reflns_limit_h_max 12
_diffrn_reflns_limit_h_min -10
_diffrn_reflns_limit_k_max 14
_diffrn_reflns_limit_k_min -15
_diffrn_reflns_limit_l_max 15
_diffrn_reflns_limit_l_min -15
_diffrn_reflns_number 13360
_diffrn_reflns_theta_full 26.00
_diffrn_reflns_theta_max 26.00
_diffrn_reflns_theta_min 1.68
_exptl_absorpt_coefficient_mu 2.627
_exptl_absorpt_correction_T_max 0.6216
_exptl_absorpt_correction_T_min 0.5712
_exptl_absorpt_correction_type multi-scan
_exptl_absorpt_process_details 'SADABS (Bruker, 2005)'
_exptl_crystal_colour green
_exptl_crystal_density_diffrn 2.020
_exptl_crystal_density_method 'not measured'
_exptl_crystal_description block
_exptl_crystal_F_000 956
_exptl_crystal_size_max 0.24
_exptl_crystal_size_mid 0.21
_exptl_crystal_size_min 0.20
_refine_diff_density_max 1.117
_refine_diff_density_min -0.847
_refine_diff_density_rms 0.166
_refine_ls_abs_structure_details 'Flack H D (1983), Acta Cryst. A39, 876-881'
_refine_ls_abs_structure_Flack 0.01(3)
_refine_ls_extinction_method none
_refine_ls_goodness_of_fit_ref 0.961
_refine_ls_hydrogen_treatment mixed
_refine_ls_matrix_type full
_refine_ls_number_parameters 380
_refine_ls_number_reflns 5365
_refine_ls_number_restraints 103
_refine_ls_restrained_S_all 0.974
_refine_ls_R_factor_all 0.0645
_refine_ls_R_factor_gt 0.0404
_refine_ls_shift/su_max 0.002
_refine_ls_shift/su_mean 0.000
_refine_ls_structure_factor_coef Fsqd
_refine_ls_weighting_details 'calc w=1/[\s^2^(Fo^2^)+(0.0477P)^2^+0.0000P] where P=(Fo^2^+2Fc^2^)/3'
_refine_ls_weighting_scheme calc
_refine_ls_wR_factor_gt 0.0875
_refine_ls_wR_factor_ref 0.0968
_reflns_number_gt 4318
_reflns_number_total 5365
_reflns_threshold_expression >2sigma(I)
_cod_data_source_file c3ra47303a.txt
_cod_data_source_block p
_cod_original_cell_volume 1595.9(5)
_cod_original_sg_symbol_H-M P21
_cod_database_code 7239471

loop_
_symmetry_equiv_pos_as_xyz
'x, y, z'
'-x, y+1/2, -z'

loop_
_atom_site_label
_atom_site_type_symbol
_atom_site_fract_x
_atom_site_fract_y
_atom_site_fract_z
_atom_site_U_iso_or_equiv
_atom_site_adp_type
_atom_site_occupancy
_atom_site_symmetry_multiplicity
_atom_site_calc_flag
_atom_site_refinement_flags
_atom_site_disorder_assembly
_atom_site_disorder_group
C1 C -0.4114(9) 0.3712(8) 0.2814(9) 0.047(3) Uani 1 1 d . . .
H1A H -0.4217 0.3453 0.2083 0.070 Uiso 1 1 calc R . .
H1B H -0.4077 0.4459 0.2809 0.070 Uiso 1 1 calc R . .
H1C H -0.4877 0.3492 0.3052 0.070 Uiso 1 1 calc R . .
C2 C -0.2837(8) 0.3298(6) 0.3580(8) 0.027(2) Uani 1 1 d . . .
C3 C -0.2479(8) 0.3584(7) 0.4730(7) 0.026(2) Uani 1 1 d . . .
H3 H -0.2931 0.4154 0.4911 0.032 Uiso 1 1 calc R . .
C4 C -0.1503(9) 0.3077(6) 0.5615(8) 0.029(2) Uani 1 1 d . . .
C5 C -0.1554(9) 0.3245(8) 0.6794(7) 0.038(2) Uani 1 1 d . . .
H5A H -0.0845 0.2846 0.7294 0.057 Uiso 1 1 calc R . .
H5B H -0.2425 0.3023 0.6851 0.057 Uiso 1 1 calc R . .
H5C H -0.1426 0.3970 0.6979 0.057 Uiso 1 1 calc R . .
C6 C -0.1973(9) -0.0836(7) 0.3142(7) 0.034(2) Uani 1 1 d . . .
H6A H -0.1945 -0.0980 0.3892 0.051 Uiso 1 1 calc R . .
H6B H -0.1517 -0.1383 0.2874 0.051 Uiso 1 1 calc R . .
H6C H -0.2906 -0.0795 0.2693 0.051 Uiso 1 1 calc R . .
C7 C -0.1252(8) 0.0212(6) 0.3092(7) 0.028(2) Uani 1 1 d . . .
C8 C -0.1224(8) 0.0538(7) 0.2029(7) 0.029(2) Uani 1 1 d . . .
H8 H -0.1810 0.0219 0.1412 0.035 Uiso 1 1 calc R . .
C9 C -0.0312(8) 0.1354(7) 0.1869(7) 0.029(2) Uani 1 1 d . . .
C10 C -0.0069(9) 0.1396(9) 0.0736(7) 0.043(2) Uani 1 1 d . . .
H10A H 0.0539 0.1960 0.0720 0.064 Uiso 1 1 calc R . .
H10B H -0.0922 0.1503 0.0178 0.064 Uiso 1 1 calc R . .
H10C H 0.0328 0.0752 0.0600 0.064 Uiso 1 1 calc R . .
C11 C 0.4113(8) 0.1657(8) 0.5639(8) 0.040(2) Uani 1 1 d . . .
H11A H 0.3887 0.1001 0.5904 0.060 Uiso 1 1 calc R . .
H11B H 0.4593 0.2082 0.6254 0.060 Uiso 1 1 calc R . .
H11C H 0.4681 0.1541 0.5169 0.060 Uiso 1 1 calc R . .
C12 C 0.2833(8) 0.2199(7) 0.5002(7) 0.0260(19) Uani 1 1 d . . .
C13 C 0.2932(9) 0.3186(7) 0.4542(7) 0.028(2) Uani 1 1 d . . .
H13 H 0.3771 0.3369 0.4453 0.033 Uiso 1 1 calc R . .
C14 C 0.1852(8) 0.3928(7) 0.4200(6) 0.0232(19) Uani 1 1 d . . .
C15 C 0.2231(9) 0.5046(7) 0.4026(8) 0.035(2) Uani 1 1 d . . .
H15A H 0.1419 0.5464 0.3807 0.052 Uiso 1 1 calc R . .
H15B H 0.2679 0.5066 0.3460 0.052 Uiso 1 1 calc R . .
H15C H 0.2833 0.5314 0.4702 0.052 Uiso 1 1 calc R . .
C16 C -0.4902(16) 0.2595(16) -0.0752(11) 0.118(7) Uani 1 1 d . . .
H16A H -0.4989 0.3343 -0.0691 0.141 Uiso 1 1 calc R . .
H16B H -0.5655 0.2351 -0.1362 0.141 Uiso 1 1 calc R . .
C17 C -0.3563(14) 0.2341(18) -0.0969(13) 0.131(9) Uani 1 1 d . . .
H17A H -0.3533 0.2672 -0.1641 0.196 Uiso 1 1 calc R . .
H17B H -0.3485 0.1601 -0.1037 0.196 Uiso 1 1 calc R . .
H17C H -0.2821 0.2590 -0.0368 0.196 Uiso 1 1 calc R . .
C18 C -0.1066(13) 0.5983(10) 0.1850(9) 0.065(3) Uani 1 1 d . . .
H18A H -0.0101 0.5918 0.1924 0.078 Uiso 1 1 calc R . .
H18B H -0.1416 0.6580 0.1383 0.078 Uiso 1 1 calc R . .
C19 C -0.1776(17) 0.5047(12) 0.1340(10) 0.098(5) Uani 1 1 d . . .
H19A H -0.1644 0.4951 0.0628 0.147 Uiso 1 1 calc R . .
H19B H -0.2733 0.5116 0.1258 0.147 Uiso 1 1 calc R . .
H19C H -0.1420 0.4455 0.1797 0.147 Uiso 1 1 calc R . .
O1 O -0.2092(5) 0.2705(4) 0.3183(5) 0.0264(13) Uani 1 1 d U . .
O2 O -0.0589(5) 0.2437(4) 0.5502(4) 0.0260(13) Uani 1 1 d U . .
O3 O -0.0752(5) 0.0698(4) 0.3995(4) 0.0225(13) Uani 1 1 d U . .
O4 O 0.0256(5) 0.2021(4) 0.2583(5) 0.0279(14) Uani 1 1 d U . .
O5 O 0.0601(5) 0.3710(4) 0.4072(4) 0.0247(13) Uani 1 1 d U . .
O6 O 0.1726(5) 0.1738(4) 0.4945(5) 0.0265(14) Uani 1 1 d U . .
O7 O 0.4742(7) -0.0477(7) 0.3535(8) 0.077(3) Uani 1 1 d U . .
O8 O 0.4684(10) 0.0075(9) 0.1761(7) 0.095(3) Uani 1 1 d U . .
O9 O 0.5307(9) 0.1206(8) 0.3225(9) 0.094(3) Uani 1 1 d U . .
O10 O 0.3020(7) 0.0645(6) 0.2582(7) 0.060(2) Uani 1 1 d U . .
O11 O 0.2904(6) 0.2779(5) 0.1018(6) 0.0461(18) Uani 1 1 d U A .
O12 O 0.1117(8) 0.3615(7) -0.0344(7) 0.083(3) Uani 1 1 d U A .
O13 O 0.226(4) 0.4383(19) 0.1520(17) 0.088(8) Uani 0.62(6) 1 d PU A 1
O13' O 0.153(4) 0.417(2) 0.131(2) 0.049(11) Uani 0.38(6) 1 d PU A 2
O14 O 0.3286(8) 0.4369(7) 0.0257(7) 0.078(3) Uani 1 1 d U A .
O15 O -0.4948(8) 0.2113(8) 0.0229(7) 0.076(3) Uani 1 1 d U . .
H15 H -0.5802 0.2094 0.0345 0.091 Uiso 1 1 calc R . .
O16 O -0.1250(7) 0.6145(5) 0.2925(5) 0.0459(17) Uani 1 1 d U . .
H16 H -0.1438 0.6833 0.3059 0.055 Uiso 1 1 calc R . .
Ni Ni -0.01648(10) 0.22249(8) 0.40330(9) 0.0222(3) Uani 1 1 d . . .
Ag1 Ag 0.26894(7) 0.25150(5) 0.27984(6) 0.03325(19) Uani 1 1 d . . .
Ag2 Ag -0.32688(7) 0.13911(6) 0.15362(6) 0.0456(2) Uani 1 1 d . . .
Ag3 Ag -0.11693(6) 0.49983(5) 0.44253(6) 0.03315(18) Uani 1 1 d . . .
Cl1 Cl 0.4421(2) 0.03433(18) 0.2763(2) 0.0402(6) Uani 1 1 d . . .
Cl2 Cl 0.2292(3) 0.3786(2) 0.0573(2) 0.0464(6) Uani 1 1 d . . .

loop_
_atom_site_aniso_label
_atom_site_aniso_U_11
_atom_site_aniso_U_22
_atom_site_aniso_U_33
_atom_site_aniso_U_23
_atom_site_aniso_U_13
_atom_site_aniso_U_12
C1 0.031(5) 0.040(6) 0.066(7) -0.017(5) 0.009(5) -0.007(4)
C2 0.017(4) 0.015(4) 0.050(6) 0.004(4) 0.011(4) -0.004(3)
C3 0.026(4) 0.019(5) 0.041(5) -0.005(4) 0.019(4) 0.006(4)
C4 0.030(5) 0.015(5) 0.045(6) 0.001(4) 0.014(4) -0.005(4)
C5 0.031(5) 0.049(7) 0.035(6) -0.001(5) 0.014(4) 0.008(4)
C6 0.042(6) 0.029(5) 0.029(5) 0.000(4) 0.006(4) -0.007(4)
C7 0.030(5) 0.019(5) 0.038(5) -0.009(4) 0.016(4) -0.001(4)
C8 0.029(5) 0.028(5) 0.028(5) -0.007(4) 0.005(4) -0.013(4)
C9 0.026(4) 0.031(5) 0.029(5) 0.008(4) 0.008(4) 0.003(4)
C10 0.035(5) 0.059(7) 0.040(6) -0.005(5) 0.020(4) -0.006(5)
C11 0.027(5) 0.038(6) 0.057(7) 0.006(5) 0.015(5) -0.005(4)
C12 0.025(4) 0.027(5) 0.029(5) -0.005(4) 0.013(4) 0.005(4)
C13 0.027(5) 0.028(5) 0.034(5) -0.006(4) 0.018(4) -0.004(4)
C14 0.023(5) 0.030(5) 0.020(4) 0.000(4) 0.011(4) -0.006(4)
C15 0.037(5) 0.022(5) 0.048(6) -0.001(5) 0.018(4) -0.004(4)
C16 0.109(12) 0.18(2) 0.074(10) 0.077(12) 0.040(9) 0.073(13)
C17 0.087(11) 0.23(2) 0.107(13) 0.080(15) 0.072(10) 0.055(14)
C18 0.090(9) 0.068(9) 0.045(7) 0.001(6) 0.031(7) -0.012(7)
C19 0.167(14) 0.078(11) 0.064(9) -0.020(8) 0.058(9) -0.040(12)
O1 0.025(3) 0.023(3) 0.033(3) -0.003(3) 0.011(2) -0.003(2)
O2 0.026(3) 0.018(3) 0.034(3) 0.000(3) 0.009(2) -0.006(2)
O3 0.020(3) 0.026(3) 0.021(3) -0.003(2) 0.005(2) 0.001(2)
O4 0.024(3) 0.024(3) 0.034(3) -0.004(3) 0.007(3) -0.003(2)
O5 0.022(3) 0.025(3) 0.028(3) -0.002(2) 0.008(2) 0.001(2)
O6 0.028(3) 0.022(3) 0.030(3) -0.002(2) 0.010(3) -0.006(2)
O7 0.048(4) 0.069(5) 0.114(6) 0.051(5) 0.023(4) 0.008(4)
O8 0.105(6) 0.120(7) 0.072(5) -0.013(5) 0.046(5) 0.003(6)
O9 0.072(5) 0.079(6) 0.128(7) -0.007(5) 0.025(5) -0.038(5)
O10 0.034(4) 0.046(4) 0.098(6) 0.015(4) 0.017(4) 0.008(3)
O11 0.038(4) 0.052(5) 0.051(4) 0.021(3) 0.017(3) 0.011(3)
O12 0.070(5) 0.077(6) 0.078(5) 0.036(5) -0.017(4) -0.027(4)
O13 0.095(13) 0.085(10) 0.086(10) -0.008(7) 0.027(8) 0.020(8)
O13' 0.060(14) 0.053(12) 0.047(12) 0.004(7) 0.034(9) 0.020(8)
O14 0.065(5) 0.074(6) 0.088(6) 0.032(5) 0.011(4) -0.021(4)
O15 0.063(5) 0.109(6) 0.061(5) 0.032(4) 0.025(4) 0.032(4)
O16 0.067(4) 0.041(4) 0.039(4) -0.002(3) 0.030(3) 0.003(3)
Ni 0.0205(5) 0.0181(6) 0.0287(6) -0.0019(4) 0.0084(5) -0.0011(4)
Ag1 0.0322(4) 0.0358(4) 0.0349(4) 0.0013(3) 0.0148(3) 0.0007(3)
Ag2 0.0290(4) 0.0555(5) 0.0477(5) 0.0132(4) 0.0041(3) 0.0005(4)
Ag3 0.0332(4) 0.0211(4) 0.0451(4) -0.0037(3) 0.0115(3) -0.0026(3)
Cl1 0.0357(13) 0.0302(14) 0.0582(17) 0.0064(11) 0.0195(12) 0.0048(10)
Cl2 0.0510(16) 0.0464(16) 0.0406(15) 0.0152(12) 0.0116(13) 0.0043(13)

loop_
_atom_type_symbol
_atom_type_description
_atom_type_scat_dispersion_real
_atom_type_scat_dispersion_imag
_atom_type_scat_source
C C 0.0033 0.0016 'International Tables Vol C Tables 4.2.6.8 and 6.1.1.4'
H H 0.0000 0.0000 'International Tables Vol C Tables 4.2.6.8 and 6.1.1.4'
O O 0.0106 0.0060 'International Tables Vol C Tables 4.2.6.8 and 6.1.1.4'
Ni Ni 0.3393 1.1124 'International Tables Vol C Tables 4.2.6.8 and 6.1.1.4'
Ag Ag -0.8971 1.1015 'International Tables Vol C Tables 4.2.6.8 and 6.1.1.4'
Cl Cl 0.1484 0.1585 'International Tables Vol C Tables 4.2.6.8 and 6.1.1.4'

loop_
_geom_angle_atom_site_label_1
_geom_angle_atom_site_label_2
_geom_angle_atom_site_label_3
_geom_angle
_geom_angle_site_symmetry_1
_geom_angle_site_symmetry_3
C2 C1 H1A 109.5 . .
C2 C1 H1B 109.5 . .
H1A C1 H1B 109.5 . .
C2 C1 H1C 109.5 . .
H1A C1 H1C 109.5 . .
H1B C1 H1C 109.5 . .
O1 C2 C3 123.0(7) . .
O1 C2 C1 118.0(8) . .
C3 C2 C1 119.0(8) . .
C4 C3 C2 126.3(8) . .
C4 C3 Ag3 100.3(5) . .
C2 C3 Ag3 91.0(5) . .
C4 C3 H3 116.9 . .
C2 C3 H3 116.9 . .
Ag3 C3 H3 77.5 . .
O2 C4 C3 124.9(8) . .
O2 C4 C5 115.8(7) . .
C3 C4 C5 119.3(8) . .
C4 C5 H5A 109.5 . .
C4 C5 H5B 109.5 . .
H5A C5 H5B 109.5 . .
C4 C5 H5C 109.5 . .
H5A C5 H5C 109.5 . .
H5B C5 H5C 109.5 . .
C7 C6 H6A 109.5 . .
C7 C6 H6B 109.5 . .
H6A C6 H6B 109.5 . .
C7 C6 H6C 109.5 . .
H6A C6 H6C 109.5 . .
H6B C6 H6C 109.5 . .
O3 C7 C8 126.5(7) . .
O3 C7 C6 117.5(7) . .
C8 C7 C6 116.1(7) . .
C7 C8 C9 122.5(7) . .
C7 C8 Ag2 97.3(5) . .
C9 C8 Ag2 101.1(6) . .
C7 C8 H8 118.8 . .
C9 C8 H8 118.8 . .
Ag2 C8 H8 70.6 . .
O4 C9 C8 124.7(8) . .
O4 C9 C10 118.9(8) . .
C8 C9 C10 116.4(8) . .
C9 C10 H10A 109.5 . .
C9 C10 H10B 109.5 . .
H10A C10 H10B 109.5 . .
C9 C10 H10C 109.5 . .
H10A C10 H10C 109.5 . .
H10B C10 H10C 109.5 . .
C12 C11 H11A 109.5 . .
C12 C11 H11B 109.5 . .
H11A C11 H11B 109.5 . .
C12 C11 H11C 109.5 . .
H11A C11 H11C 109.5 . .
H11B C11 H11C 109.5 . .
O6 C12 C13 124.8(8) . .
O6 C12 C11 116.3(7) . .
C13 C12 C11 118.9(8) . .
C12 C13 C14 125.5(7) . .
C12 C13 Ag1 93.5(5) . .
C14 C13 Ag1 95.9(5) . .
C12 C13 H13 117.3 . .
C14 C13 H13 117.3 . .
Ag1 C13 H13 79.7 . .
O5 C14 C13 123.6(8) . .
O5 C14 C15 118.6(7) . .
C13 C14 C15 117.7(7) . .
C14 C15 H15A 109.5 . .
C14 C15 H15B 109.5 . .
H15A C15 H15B 109.5 . .
C14 C15 H15C 109.5 . .
H15A C15 H15C 109.5 . .
H15B C15 H15C 109.5 . .
O15 C16 C17 109.6(11) . .
O15 C16 H16A 109.7 . .
C17 C16 H16A 109.7 . .
O15 C16 H16B 109.7 . .
C17 C16 H16B 109.7 . .
H16A C16 H16B 108.2 . .
C16 C17 H17A 109.5 . .
C16 C17 H17B 109.5 . .
H17A C17 H17B 109.5 . .
C16 C17 H17C 109.5 . .
H17A C17 H17C 109.5 . .
H17B C17 H17C 109.5 . .
O16 C18 C19 110.5(10) . .
O16 C18 H18A 109.5 . .
C19 C18 H18A 109.5 . .
O16 C18 H18B 109.5 . .
C19 C18 H18B 109.5 . .
H18A C18 H18B 108.1 . .
C18 C19 H19A 109.5 . .
C18 C19 H19B 109.5 . .
H19A C19 H19B 109.5 . .
C18 C19 H19C 109.5 . .
H19A C19 H19C 109.5 . .
H19B C19 H19C 109.5 . .
C2 O1 Ni 124.5(5) . .
C4 O2 Ni 122.8(5) . .
C7 O3 Ni 121.9(5) . .
C7 O3 Ag3 123.6(5) . 2_546
Ni O3 Ag3 99.6(2) . 2_546
C9 O4 Ni 124.4(5) . .
C9 O4 Ag1 119.0(5) . .
Ni O4 Ag1 109.8(2) . .
C14 O5 Ni 124.7(5) . .
C14 O5 Ag3 124.6(5) . .
Ni O5 Ag3 108.3(2) . .
C12 O6 Ni 125.2(5) . .
C12 O6 Ag3 133.5(5) . 2_546
Ni O6 Ag3 100.8(2) . 2_546
Cl1 O10 Ag1 114.2(4) . .
Cl2 O11 Ag1 110.1(4) . .
C16 O15 Ag2 128.9(7) . .
C16 O15 H15 115.6 . .
Ag2 O15 H15 115.6 . .
C18 O16 Ag3 132.8(7) . .
C18 O16 H16 113.6 . .
Ag3 O16 H16 113.6 . .
O4 Ni O6 93.1(2) . .
O4 Ni O1 89.5(2) . .
O6 Ni O1 177.3(2) . .
O4 Ni O3 89.7(2) . .
O6 Ni O3 86.8(2) . .
O1 Ni O3 92.6(2) . .
O4 Ni O2 179.8(2) . .
O6 Ni O2 86.9(2) . .
O1 Ni O2 90.5(2) . .
O3 Ni O2 90.5(2) . .
O4 Ni O5 87.7(2) . .
O6 Ni O5 88.8(2) . .
O1 Ni O5 92.0(2) . .
O3 Ni O5 174.7(2) . .
O2 Ni O5 92.1(2) . .
C13 Ag1 O11 147.8(3) . .
C13 Ag1 O10 119.5(3) . .
O11 Ag1 O10 88.8(3) . .
C13 Ag1 O4 91.3(2) . .
O11 Ag1 O4 107.6(2) . .
O10 Ag1 O4 84.6(2) . .
O15 Ag2 C8 148.8(3) . .
C3 Ag3 O16 135.9(3) . .
C3 Ag3 O6 116.2(2) . 2_556
O16 Ag3 O6 75.3(2) . 2_556
C3 Ag3 O3 119.5(2) . 2_556
O16 Ag3 O3 104.4(2) . 2_556
O6 Ag3 O3 68.06(18) 2_556 2_556
C3 Ag3 O5 89.9(2) . .
O16 Ag3 O5 96.8(2) . .
O6 Ag3 O5 149.93(17) 2_556 .
O3 Ag3 O5 86.65(17) 2_556 .
O7 Cl1 O8 112.0(7) . .
O7 Cl1 O10 109.3(5) . .
O8 Cl1 O10 111.5(5) . .
O7 Cl1 O9 107.5(6) . .
O8 Cl1 O9 106.7(6) . .
O10 Cl1 O9 109.7(5) . .
O14 Cl2 O12 111.0(5) . .
O14 Cl2 O13 98.6(16) . .
O12 Cl2 O13 122.9(16) . .
O14 Cl2 O13' 124.6(16) . .
O12 Cl2 O13' 95.0(18) . .
O13 Cl2 O13' 30.8(10) . .
O14 Cl2 O11 108.2(5) . .
O12 Cl2 O11 109.8(5) . .
O13 Cl2 O11 105.1(8) . .
O13' Cl2 O11 107.2(9) . .

loop_
_geom_bond_atom_site_label_1
_geom_bond_atom_site_label_2
_geom_bond_distance
_geom_bond_site_symmetry_2
C1 C2 1.481(12) .
C1 H1A 0.9600 .
C1 H1B 0.9600 .
C1 H1C 0.9600 .
C2 O1 1.282(10) .
C2 C3 1.443(12) .
C3 C4 1.422(12) .
C3 Ag3 2.358(8) .
C3 H3 0.9300 .
C4 O2 1.287(10) .
C4 C5 1.527(12) .
C5 H5A 0.9600 .
C5 H5B 0.9600 .
C5 H5C 0.9600 .
C6 C7 1.545(12) .
C6 H6A 0.9600 .
C6 H6B 0.9600 .
C6 H6C 0.9600 .
C7 O3 1.272(9) .
C7 C8 1.420(12) .
C8 C9 1.458(12) .
C8 Ag2 2.284(9) .
C8 H8 0.9300 .
C9 O4 1.257(10) .
C9 C10 1.530(12) .
C10 H10A 0.9600 .
C10 H10B 0.9600 .
C10 H10C 0.9600 .
C11 C12 1.496(12) .
C11 H11A 0.9600 .
C11 H11B 0.9600 .
C11 H11C 0.9600 .
C12 O6 1.264(9) .
C12 C13 1.411(12) .
C13 C14 1.428(12) .
C13 Ag1 2.317(8) .
C13 H13 0.9300 .
C14 O5 1.276(9) .
C14 C15 1.521(12) .
C15 H15A 0.9600 .
C15 H15B 0.9600 .
C15 H15C 0.9600 .
C16 O15 1.403(15) .
C16 C17 1.513(18) .
C16 H16A 0.9700 .
C16 H16B 0.9700 .
C17 H17A 0.9600 .
C17 H17B 0.9600 .
C17 H17C 0.9600 .
C18 O16 1.445(12) .
C18 C19 1.456(18) .
C18 H18A 0.9700 .
C18 H18B 0.9700 .
C19 H19A 0.9600 .
C19 H19B 0.9600 .
C19 H19C 0.9600 .
O1 Ni 2.048(6) .
O2 Ni 2.052(6) .
O3 Ni 2.048(5) .
O3 Ag3 2.525(5) 2_546
O4 Ni 2.026(6) .
O4 Ag1 2.511(5) .
O5 Ni 2.057(6) .
O5 Ag3 2.591(5) .
O6 Ni 2.042(6) .
O6 Ag3 2.494(6) 2_546
O7 Cl1 1.409(8) .
O8 Cl1 1.416(9) .
O9 Cl1 1.443(9) .
O10 Cl1 1.440(7) .
O10 Ag1 2.451(8) .
O11 Cl2 1.475(7) .
O11 Ag1 2.357(7) .
O12 Cl2 1.424(8) .
O13 Cl2 1.43(2) .
O13' Cl2 1.47(2) .
O14 Cl2 1.414(8) .
O15 Ag2 2.212(8) .
O15 H15 0.9300 .
O16 Ag3 2.388(6) .
O16 H16 0.9300 .
Ag3 O6 2.494(6) 2_556
Ag3 O3 2.525(5) 2_556
